data_2201949
loop_
_publ_author_name
'Thamotharan, S.'
'Parthasarathi, V.'
'Sanyal, R.'
'Badami, Bharati'
'Linden, Anthony'

_publ_section_title
;
 3-(4-Methoxyphenyl)-4-(5-phenyl-2,4-pentadienoyl)sydnone
;
_journal_issue 6
_journal_name_full 'Acta Crystallographica Section E'
_journal_page_first o894
_journal_page_last o896
_journal_paper_doi 10.1107/S1600536803011309
_journal_volume 59
_journal_year 2003
_chemical_formula_iupac 'C20 H16 N2 O4'
_chemical_formula_moiety 'C20 H16 N2 O4'
_chemical_formula_sum 'C20 H16 N2 O4'
_chemical_formula_weight 348.35
_chemical_melting_point 449
_chemical_name_systematic
;
3-(4-Methoxyphenyl)-4-(4-phenyl-1,3-butadienoyl)sydnone
;
_space_group_IT_number 4
_symmetry_cell_setting monoclinic
_symmetry_space_group_name_Hall 'P 2yb'
_symmetry_space_group_name_H-M 'P 1 21 1'
_atom_sites_solution_hydrogens geom
_atom_sites_solution_primary direct
_atom_sites_solution_secondary difmap
_audit_creation_method SHELXL-97
_cell_angle_alpha 90.00
_cell_angle_beta 97.719(3)
_cell_angle_gamma 90.00
_cell_formula_units_Z 2
_cell_length_a 12.0961(8)
_cell_length_b 4.7750(4)
_cell_length_c 15.3516(12)
_cell_measurement_reflns_used 1742
_cell_measurement_temperature 160(2)
_cell_measurement_theta_max 25.03
_cell_measurement_theta_min 1.00
_cell_volume 878.66(12)
_computing_cell_refinement 'DENZO--SMN (Otwinowski & Minor, 1997)'
_computing_data_collection 'COLLECT (Nonius, 2000)'
_computing_data_reduction 'DENZO--SMN (Otwinowski & Minor, 1997) and SCALEPACK'
_computing_molecular_graphics 'ORTEP-3 (Farrugia, 1997)'
_computing_publication_material 'SHELXL97 and PLATON (Spek, 2003)'
_computing_structure_refinement 'SHELXL97 (Sheldrick, 1997)'
_computing_structure_solution 'SIR92 (Altomare et al., 1994)'
_diffrn_ambient_temperature 160(2)
_diffrn_detector_area_resol_mean 9
_diffrn_measured_fraction_theta_full 0.995
_diffrn_measured_fraction_theta_max 0.995
_diffrn_measurement_device_type 'Nonius KappaCCD'
_diffrn_measurement_method '\f and \w scans with \k offsets'
_diffrn_radiation_monochromator 'horizontally mounted graphite crystal'
_diffrn_radiation_source 'Nonius FR590 sealed tube generator'
_diffrn_radiation_type MoK\a
_diffrn_radiation_wavelength 0.71073
_diffrn_reflns_av_R_equivalents 0.078
_diffrn_reflns_av_sigmaI/netI 0.0582
_diffrn_reflns_limit_h_max 14
_diffrn_reflns_limit_h_min 0
_diffrn_reflns_limit_k_max 5
_diffrn_reflns_limit_k_min 0
_diffrn_reflns_limit_l_max 18
_diffrn_reflns_limit_l_min -18
_diffrn_reflns_number 1752
_diffrn_reflns_theta_full 25.01
_diffrn_reflns_theta_max 25.01
_diffrn_reflns_theta_min 2.30
_diffrn_standards_decay_% 0
_diffrn_standards_number 0
_exptl_absorpt_coefficient_mu 0.093
_exptl_absorpt_correction_type none
_exptl_crystal_colour yellow
_exptl_crystal_density_diffrn 1.317
_exptl_crystal_density_method 'not measured'
_exptl_crystal_description prism
_exptl_crystal_F_000 364
_exptl_crystal_size_max 0.25
_exptl_crystal_size_mid 0.18
_exptl_crystal_size_min 0.13
_refine_diff_density_max 0.176
_refine_diff_density_min -0.173
_refine_ls_extinction_coef 0.049(11)
_refine_ls_extinction_expression Fc^*^=kFc[1+0.001xFc^2^\l^3^/sin(2\q)]^-1/4^
_refine_ls_extinction_method SHELXL97
_refine_ls_goodness_of_fit_ref 1.053
_refine_ls_hydrogen_treatment mixed
_refine_ls_matrix_type full
_refine_ls_number_parameters 237
_refine_ls_number_reflns 1752
_refine_ls_number_restraints 1
_refine_ls_restrained_S_all 1.053
_refine_ls_R_factor_all 0.0603
_refine_ls_R_factor_gt 0.0444
_refine_ls_shift/su_max 0.001
_refine_ls_shift/su_mean 0.000
_refine_ls_structure_factor_coef Fsqd
_refine_ls_weighting_details 'calc w = 1/[\s^2^(Fo^2^)+(0.0734P)^2^] where P = (Fo^2^+2Fc^2^)/3'
_refine_ls_weighting_scheme calc
_refine_ls_wR_factor_gt 0.1091
_refine_ls_wR_factor_ref 0.1195
_reflns_number_gt 1389
_reflns_number_total 1752
_reflns_threshold_expression I>2\s(I)
_cod_data_source_file cv6197.cif
_cod_data_source_block I
_cod_original_sg_symbol_H-M 'P 21'
_cod_database_code 2201949
_cod_database_fobs_code 2201949

loop_
_symmetry_equiv_pos_as_xyz
'x, y, z'
'-x, y+1/2, -z'

loop_
_atom_site_label
_atom_site_fract_x
_atom_site_fract_y
_atom_site_fract_z
_atom_site_U_iso_or_equiv
_atom_site_adp_type
_atom_site_calc_flag
_atom_site_refinement_flags
_atom_site_occupancy
_atom_site_disorder_assembly
_atom_site_disorder_group
_atom_site_type_symbol
O1 0.56558(17) -0.6640(5) 0.98738(13) 0.0548(6) Uani d . 1 . . O
O5 0.51971(16) -0.5667(5) 0.84256(13) 0.0580(7) Uani d . 1 . . O
O12 1.04462(17) 0.0971(7) 1.25044(14) 0.0682(8) Uani d . 1 . . O
O14 0.78389(15) 0.0615(5) 0.92462(11) 0.0481(6) Uani d . 1 . . O
N2 0.6412(2) -0.5766(6) 1.05647(16) 0.0554(8) Uani d . 1 . . N
N3 0.70059(19) -0.3854(6) 1.02391(14) 0.0456(7) Uani d . 1 . . N
C4 0.6713(2) -0.3339(7) 0.93643(17) 0.0424(7) Uani d . 1 . . C
C5 0.5812(2) -0.5154(8) 0.90953(19) 0.0489(8) Uani d . 1 . . C
C6 0.7893(2) -0.2604(8) 1.08461(17) 0.0474(8) Uani d . 1 . . C
C7 0.8990(2) -0.3071(10) 1.07271(19) 0.0604(10) Uani d . 1 . . C
H7 0.9163 -0.4207 1.0256 0.073 Uiso calc R 1 . . H
C8 0.9823(2) -0.1874(10) 1.12980(19) 0.0614(11) Uani d . 1 . . C
H8 1.0582 -0.2195 1.1229 0.074 Uiso calc R 1 . . H
C9 0.9559(2) -0.0199(9) 1.1974(2) 0.0562(9) Uani d . 1 . . C
C10 0.8454(2) 0.0252(8) 1.20951(18) 0.0514(8) Uani d . 1 . . C
H10 0.8278 0.1396 1.2564 0.062 Uiso calc R 1 . . H
C11 0.7609(2) -0.0995(7) 1.15192(17) 0.0460(8) Uani d . 1 . . C
H11 0.6848 -0.0733 1.1592 0.055 Uiso calc R 1 . . H
C13 1.0209(3) 0.2849(10) 1.3166(2) 0.0723(11) Uani d . 1 . . C
H131 0.9738 0.4374 1.2898 0.108 Uiso calc R 1 . . H
H132 1.0907 0.3622 1.3467 0.108 Uiso calc R 1 . . H
H133 0.9815 0.1852 1.3590 0.108 Uiso calc R 1 . . H
C14 0.7191(2) -0.1128(7) 0.88778(17) 0.0415(7) Uani d . 1 . . C
C15 0.6827(2) -0.1097(7) 0.79242(17) 0.0462(8) Uani d . 1 . . C
H15 0.6338 -0.2529 0.7675 0.055 Uiso calc R 1 . . H
C16 0.7156(2) 0.0855(8) 0.73964(17) 0.0454(7) Uani d . 1 . . C
H16 0.7651 0.2263 0.7653 0.054 Uiso calc R 1 . . H
C17 0.6811(2) 0.0975(9) 0.64653(17) 0.0499(8) Uani d . 1 . . C
H17 0.6300 -0.0401 0.6210 0.060 Uiso calc R 1 . . H
C18 0.7164(3) 0.2902(8) 0.59382(18) 0.0539(9) Uani d . 1 . . C
H18 0.7665 0.4272 0.6211 0.065 Uiso calc R 1 . . H
C19 0.6867(3) 0.3138(8) 0.49861(17) 0.0530(9) Uani d . 1 . . C
C20 0.6063(3) 0.1447(10) 0.45160(19) 0.0632(11) Uani d . 1 . . C
H20 0.5687 0.0078 0.4816 0.076 Uiso calc R 1 . . H
C21 0.5802(3) 0.1741(10) 0.36056(19) 0.0683(12) Uani d . 1 . . C
H21 0.5255 0.0559 0.3292 0.082 Uiso calc R 1 . . H
C22 0.6327(3) 0.3718(10) 0.3161(2) 0.0711(12) Uani d . 1 . . C
H22 0.6144 0.3916 0.2542 0.085 Uiso calc R 1 . . H
C23 0.7116(4) 0.5400(12) 0.3615(2) 0.0824(13) Uani d . 1 . . C
H23 0.7480 0.6776 0.3309 0.099 Uiso calc R 1 . . H
C24 0.7396(3) 0.5127(10) 0.45278(19) 0.0706(11) Uani d . 1 . . C
H24 0.7949 0.6309 0.4834 0.085 Uiso calc R 1 . . H

loop_
_atom_site_aniso_label
_atom_site_aniso_U_11
_atom_site_aniso_U_22
_atom_site_aniso_U_33
_atom_site_aniso_U_12
_atom_site_aniso_U_13
_atom_site_aniso_U_23
O1 0.0601(13) 0.0478(14) 0.0600(12) 0.0008(12) 0.0206(10) 0.0054(12)
O5 0.0555(12) 0.0631(17) 0.0565(12) -0.0065(12) 0.0119(10) -0.0097(12)
O12 0.0511(12) 0.094(2) 0.0576(13) -0.0002(15) 0.0003(10) 0.0040(16)
O14 0.0520(11) 0.0540(14) 0.0386(10) -0.0036(12) 0.0067(8) 0.0035(10)
N2 0.0580(15) 0.055(2) 0.0565(15) 0.0069(15) 0.0192(13) 0.0141(15)
N3 0.0496(14) 0.0462(17) 0.0435(13) 0.0078(13) 0.0155(11) 0.0118(13)
C4 0.0411(15) 0.049(2) 0.0381(15) 0.0043(15) 0.0090(12) 0.0033(14)
C5 0.0527(17) 0.0463(19) 0.0508(18) 0.0063(15) 0.0182(15) -0.0019(16)
C6 0.0447(16) 0.060(2) 0.0374(15) 0.0069(15) 0.0073(13) 0.0147(16)
C7 0.0535(18) 0.089(3) 0.0402(15) 0.0208(19) 0.0108(14) 0.0110(18)
C8 0.0461(17) 0.095(3) 0.0439(16) 0.012(2) 0.0102(14) 0.015(2)
C9 0.0460(17) 0.073(2) 0.0490(16) 0.0040(17) 0.0039(14) 0.0221(18)
C10 0.0532(17) 0.058(2) 0.0439(16) 0.0068(17) 0.0088(13) 0.0114(16)
C11 0.0447(15) 0.055(2) 0.0399(14) 0.0074(16) 0.0107(12) 0.0120(16)
C13 0.064(2) 0.076(3) 0.073(2) -0.006(2) -0.0020(17) 0.008(2)
C14 0.0388(14) 0.0465(19) 0.0403(15) 0.0024(15) 0.0097(12) 0.0027(16)
C15 0.0461(16) 0.053(2) 0.0391(14) -0.0006(16) 0.0046(12) 0.0013(16)
C16 0.0476(15) 0.053(2) 0.0359(14) 0.0025(17) 0.0064(12) 0.0037(15)
C17 0.0493(16) 0.062(2) 0.0369(15) 0.0016(17) 0.0019(12) 0.0021(16)
C18 0.0611(18) 0.060(2) 0.0410(15) 0.0050(17) 0.0079(13) 0.0100(16)
C19 0.0606(18) 0.060(2) 0.0383(16) 0.0125(19) 0.0077(14) 0.0079(16)
C20 0.0592(19) 0.089(3) 0.0405(16) 0.012(2) 0.0043(14) 0.0117(19)
C21 0.065(2) 0.098(3) 0.0408(17) 0.023(2) 0.0001(15) 0.008(2)
C22 0.089(3) 0.087(3) 0.0384(17) 0.029(3) 0.0141(17) 0.008(2)
C23 0.120(3) 0.082(3) 0.049(2) 0.009(3) 0.030(2) 0.019(2)
C24 0.101(3) 0.072(3) 0.0413(17) -0.003(2) 0.0198(17) 0.0076(19)

loop_
_atom_type_symbol
_atom_type_description
_atom_type_scat_dispersion_real
_atom_type_scat_dispersion_imag
_atom_type_scat_source
C C 0.0033 0.0000 'International Tables Vol C Tables 4.2.6.8 and 6.1.1.4'
H H 0.0000 0.0000 'International Tables Vol C Tables 4.2.6.8 and 6.1.1.4'
N N 0.0061 0.0000 'International Tables Vol C Tables 4.2.6.8 and 6.1.1.4'
O O 0.0106 0.0000 'International Tables Vol C Tables 4.2.6.8 and 6.1.1.4'

loop_
_geom_angle_atom_site_label_1
_geom_angle_atom_site_label_2
_geom_angle_atom_site_label_3
_geom_angle
N2 O1 C5 110.4(2)
C9 O12 C13 117.7(3)
N3 N2 O1 105.2(2)
N2 N3 C4 114.9(3)
N2 N3 C6 116.1(2)
C4 N3 C6 129.0(3)
N3 C4 C5 105.4(3)
N3 C4 C14 124.5(3)
C5 C4 C14 129.7(2)
O5 C5 C4 137.3(3)
O5 C5 O1 118.5(3)
C4 C5 O1 104.2(2)
C11 C6 C7 122.3(3)
C11 C6 N3 118.4(2)
C7 C6 N3 119.3(3)
C8 C7 C6 119.1(3)
C8 C7 H7 120.5
C6 C7 H7 120.5
C7 C8 C9 119.9(3)
C7 C8 H8 120.1
C9 C8 H8 120.1
O12 C9 C8 116.1(3)
O12 C9 C10 123.1(3)
C8 C9 C10 120.9(3)
C9 C10 C11 119.1(3)
C9 C10 H10 120.5
C11 C10 H10 120.5
C6 C11 C10 118.8(2)
C6 C11 H11 120.6
C10 C11 H11 120.6
O12 C13 H131 109.5
O12 C13 H132 109.5
H131 C13 H132 109.5
O12 C13 H133 109.5
H131 C13 H133 109.5
H132 C13 H133 109.5
O14 C14 C4 121.9(2)
O14 C14 C15 122.6(3)
C4 C14 C15 115.6(3)
C16 C15 C14 122.6(3)
C16 C15 H15 118.7
C14 C15 H15 118.7
C15 C16 C17 124.3(3)
C15 C16 H16 117.8
C17 C16 H16 117.8
C18 C17 C16 123.9(3)
C18 C17 H17 118.1
C16 C17 H17 118.1
C17 C18 C19 127.2(3)
C17 C18 H18 116.4
C19 C18 H18 116.4
C24 C19 C20 118.2(3)
C24 C19 C18 119.4(3)
C20 C19 C18 122.4(3)
C19 C20 C21 120.6(4)
C19 C20 H20 119.7
C21 C20 H20 119.7
C22 C21 C20 120.7(4)
C22 C21 H21 119.7
C20 C21 H21 119.7
C23 C22 C21 119.3(3)
C23 C22 H22 120.3
C21 C22 H22 120.3
C22 C23 C24 121.0(4)
C22 C23 H23 119.5
C24 C23 H23 119.5
C19 C24 C23 120.3(4)
C19 C24 H24 119.9
C23 C24 H24 119.9

loop_
_geom_bond_atom_site_label_1
_geom_bond_atom_site_label_2
_geom_bond_site_symmetry_2
_geom_bond_distance
_geom_bond_publ_flag
O1 N2 . 1.369(3) ?
O1 C5 . 1.424(4) ?
O5 C5 . 1.210(3) ?
O12 C9 . 1.375(4) ?
O12 C13 . 1.413(5) ?
O14 C14 . 1.228(4) ?
N2 N3 . 1.303(4) ?
N3 C4 . 1.364(3) ?
N3 C6 . 1.452(4) ?
C4 C5 . 1.411(5) ?
C4 C14 . 1.457(4) ?
C6 C11 . 1.368(4) ?
C6 C7 . 1.381(4) ?
C7 C8 . 1.369(5) ?
C7 H7 . 0.9500 ?
C8 C9 . 1.382(5) ?
C8 H8 . 0.9500 ?
C9 C10 . 1.391(4) ?
C10 C11 . 1.392(4) ?
C10 H10 . 0.9500 ?
C11 H11 . 0.9500 ?
C13 H131 . 0.9800 ?
C13 H132 . 0.9800 ?
C13 H133 . 0.9800 ?
C14 C15 . 1.471(3) ?
C15 C16 . 1.330(4) ?
C15 H15 . 0.9500 ?
C16 C17 . 1.435(4) ?
C16 H16 . 0.9500 ?
C17 C18 . 1.333(5) ?
C17 H17 . 0.9500 ?
C18 C19 . 1.462(4) ?
C18 H18 . 0.9500 ?
C19 C24 . 1.388(5) ?
C19 C20 . 1.389(5) ?
C20 C21 . 1.398(4) ?
C20 H20 . 0.9500 ?
C21 C22 . 1.370(6) ?
C21 H21 . 0.9500 ?
C22 C23 . 1.365(6) ?
C22 H22 . 0.9500 ?
C23 C24 . 1.402(4) ?
C23 H23 . 0.9500 ?
C24 H24 . 0.9500 ?

loop_
_geom_hbond_atom_site_label_D
_geom_hbond_atom_site_label_H
_geom_hbond_atom_site_label_A
_geom_hbond_site_symmetry_A
_geom_hbond_distance_DH
_geom_hbond_distance_HA
_geom_hbond_distance_DA
_geom_hbond_angle_DHA
_geom_hbond_publ_flag
C8 H8 O14 2_747 0.95 2.38 3.281(4) 159 yes
C11 H11 O5 2_657 0.95 2.47 3.410(3) 170 yes

loop_
_geom_torsion_atom_site_label_1
_geom_torsion_atom_site_label_2
_geom_torsion_atom_site_label_3
_geom_torsion_atom_site_label_4
_geom_torsion
C5 O1 N2 N3 -0.1(3)
O1 N2 N3 C4 -0.1(3)
O1 N2 N3 C6 -179.1(2)
N2 N3 C4 C5 0.2(3)
C6 N3 C4 C5 179.0(3)
N2 N3 C4 C14 174.3(3)
C6 N3 C4 C14 -6.9(5)
N3 C4 C5 O5 179.0(4)
C14 C4 C5 O5 5.3(6)
N3 C4 C5 O1 -0.2(3)
C14 C4 C5 O1 -173.9(3)
N2 O1 C5 O5 -179.2(3)
N2 O1 C5 C4 0.2(3)
N2 N3 C6 C11 -66.6(4)
C4 N3 C6 C11 114.6(3)
N2 N3 C6 C7 113.4(3)
C4 N3 C6 C7 -65.4(5)
C11 C6 C7 C8 -0.4(5)
N3 C6 C7 C8 179.6(3)
C6 C7 C8 C9 -0.8(6)
C13 O12 C9 C8 175.8(3)
C13 O12 C9 C10 -4.0(5)
C7 C8 C9 O12 -178.5(4)
C7 C8 C9 C10 1.2(5)
O12 C9 C10 C11 179.3(3)
C8 C9 C10 C11 -0.4(5)
C7 C6 C11 C10 1.1(5)
N3 C6 C11 C10 -178.9(3)
C9 C10 C11 C6 -0.7(5)
N3 C4 C14 O14 -6.4(4)
C5 C4 C14 O14 166.2(3)
N3 C4 C14 C15 174.9(3)
C5 C4 C14 C15 -12.5(4)
O14 C14 C15 C16 -1.5(4)
C4 C14 C15 C16 177.3(3)
C14 C15 C16 C17 -179.3(3)
C15 C16 C17 C18 -178.4(3)
C16 C17 C18 C19 179.0(3)
C17 C18 C19 C24 -174.0(3)
C17 C18 C19 C20 6.4(5)
C24 C19 C20 C21 0.4(5)
C18 C19 C20 C21 179.9(3)
C19 C20 C21 C22 -0.6(6)
C20 C21 C22 C23 0.3(6)
C21 C22 C23 C24 0.1(6)
C20 C19 C24 C23 0.1(6)
C18 C19 C24 C23 -179.5(4)
C22 C23 C24 C19 -0.3(6)
